data_7030784
loop_
_publ_author_name
'Li, Yun-Wu'
'Liu, Sui-Jun'
'Hu, Tong-Liang'
'Bu, Xian-He'

_publ_section_title
;
 Doping cobalt into a [Zn7] cluster-based MOF to tune magnetic behaviour
 and induce fluorescence signal mutation.
;
_journal_issue 30
_journal_name_full 'Dalton transactions (Cambridge, England : 2003)'
_journal_page_first 11470
_journal_page_last 11473
_journal_paper_doi 10.1039/c4dt00894d
_journal_volume 43
_journal_year 2014
_chemical_formula_sum 'C48 H32 Co2 N24 O9 Zn5'
_chemical_formula_weight 1535.85
_chemical_name_systematic
; 
 ? 
;
_space_group_IT_number 167
_symmetry_cell_setting trigonal
_symmetry_space_group_name_Hall '-R 3 2"c'
_symmetry_space_group_name_H-M 'R -3 c :H'
_atom_sites_solution_hydrogens geom
_atom_sites_solution_primary direct
_atom_sites_solution_secondary difmap
_audit_creation_method SHELXL-97
_cell_angle_alpha 90.00
_cell_angle_beta 90.00
_cell_angle_gamma 120.00
_cell_formula_units_Z 6
_cell_length_a 13.988(2)
_cell_length_b 13.988(2)
_cell_length_c 47.981(10)
_cell_measurement_temperature 298(2)
_cell_volume 8130(2)
_computing_structure_refinement 'SHELXL-97 (Sheldrick, 1997)'
_computing_structure_solution 'SHELXS-97 (Sheldrick, 1990)'
_diffrn_ambient_temperature 298(2)
_diffrn_measured_fraction_theta_full 0.998
_diffrn_measured_fraction_theta_max 0.998
_diffrn_radiation_monochromator graphite
_diffrn_radiation_source 'fine-focus sealed tube'
_diffrn_radiation_type MoK\a
_diffrn_radiation_wavelength 0.71073
_diffrn_reflns_av_R_equivalents 0.0545
_diffrn_reflns_av_sigmaI/netI 0.0210
_diffrn_reflns_limit_h_max 16
_diffrn_reflns_limit_h_min -16
_diffrn_reflns_limit_k_max 16
_diffrn_reflns_limit_k_min -16
_diffrn_reflns_limit_l_max 57
_diffrn_reflns_limit_l_min -57
_diffrn_reflns_number 21852
_diffrn_reflns_theta_full 24.97
_diffrn_reflns_theta_max 24.97
_diffrn_reflns_theta_min 3.18
_exptl_absorpt_coefficient_mu 2.853
_exptl_absorpt_correction_T_max 0.5992
_exptl_absorpt_correction_T_min 0.5022
_exptl_absorpt_correction_type 'multi-scan(SADABS; Sheldrick,1996)'
_exptl_crystal_colour red
_exptl_crystal_density_diffrn 1.880
_exptl_crystal_density_method 'not measured'
_exptl_crystal_description block
_exptl_crystal_F_000 4584
_exptl_crystal_size_max 0.28
_exptl_crystal_size_mid 0.23
_exptl_crystal_size_min 0.20
_refine_diff_density_max 0.462
_refine_diff_density_min -0.542
_refine_diff_density_rms 0.066
_refine_ls_extinction_method none
_refine_ls_goodness_of_fit_ref 1.096
_refine_ls_hydrogen_treatment mixed
_refine_ls_matrix_type full
_refine_ls_number_parameters 148
_refine_ls_number_reflns 1597
_refine_ls_number_restraints 2
_refine_ls_restrained_S_all 1.095
_refine_ls_R_factor_all 0.0444
_refine_ls_R_factor_gt 0.0382
_refine_ls_shift/su_max 0.000
_refine_ls_shift/su_mean 0.000
_refine_ls_structure_factor_coef Fsqd
_refine_ls_weighting_details 'calc w=1/[\s^2^(Fo^2^)+(0.0257P)^2^+56.1461P] where P=(Fo^2^+2Fc^2^)/3'
_refine_ls_weighting_scheme calc
_refine_ls_wR_factor_gt 0.0759
_refine_ls_wR_factor_ref 0.0783
_reflns_number_gt 1466
_reflns_number_total 1597
_reflns_threshold_expression >2sigma(I)
_cod_data_source_file c4dt00894d2.cif
_cod_data_source_block 1
_cod_depositor_comments
;
The following automatic conversions were performed:

'_symmetry_cell_setting' value 'Trigonal' changed to 'trigonal'
according to
/usr/data/users/saulius/crontab/automatic-downloads/rss-feeds/RSC/lib/dictionaries/cif_core.dic
dictionary named 'cif_core.dic' version 2.4.2 from 2011-04-26.

Automatic conversion script
Id: cif_fix_values 2281 2013-09-26 08:29:07Z andrius 

 Adding full bibliography for 7030784.cif.
;
_cod_original_sg_symbol_H-M R-3c
_cod_database_code 7030784

loop_
_symmetry_equiv_pos_as_xyz
'x, y, z'
'-y, x-y, z'
'-x+y, -x, z'
'y, x, -z+1/2'
'x-y, -y, -z+1/2'
'-x, -x+y, -z+1/2'
'x+2/3, y+1/3, z+1/3'
'-y+2/3, x-y+1/3, z+1/3'
'-x+y+2/3, -x+1/3, z+1/3'
'y+2/3, x+1/3, -z+5/6'
'x-y+2/3, -y+1/3, -z+5/6'
'-x+2/3, -x+y+1/3, -z+5/6'
'x+1/3, y+2/3, z+2/3'
'-y+1/3, x-y+2/3, z+2/3'
'-x+y+1/3, -x+2/3, z+2/3'
'y+1/3, x+2/3, -z+7/6'
'x-y+1/3, -y+2/3, -z+7/6'
'-x+1/3, -x+y+2/3, -z+7/6'
'-x, -y, -z'
'y, -x+y, -z'
'x-y, x, -z'
'-y, -x, z-1/2'
'-x+y, y, z-1/2'
'x, x-y, z-1/2'
'-x+2/3, -y+1/3, -z+1/3'
'y+2/3, -x+y+1/3, -z+1/3'
'x-y+2/3, x+1/3, -z+1/3'
'-y+2/3, -x+1/3, z-1/6'
'-x+y+2/3, y+1/3, z-1/6'
'x+2/3, x-y+1/3, z-1/6'
'-x+1/3, -y+2/3, -z+2/3'
'y+1/3, -x+y+2/3, -z+2/3'
'x-y+1/3, x+2/3, -z+2/3'
'-y+1/3, -x+2/3, z+1/6'
'-x+y+1/3, y+2/3, z+1/6'
'x+1/3, x-y+2/3, z+1/6'

loop_
_atom_site_label
_atom_site_type_symbol
_atom_site_fract_x
_atom_site_fract_y
_atom_site_fract_z
_atom_site_U_iso_or_equiv
_atom_site_adp_type
_atom_site_occupancy
_atom_site_symmetry_multiplicity
_atom_site_calc_flag
_atom_site_refinement_flags
_atom_site_disorder_group
Zn2 Zn 0.6667 0.54092(4) 0.0833 0.03318(19) Uani 0.71 2 d SP 1
Zn3 Zn 0.3333 0.6667 0.039749(14) 0.0263(2) Uani 0.71 3 d SP 1
Zn1 Zn 0.6667 0.3333 0.039643(15) 0.0336(2) Uani 0.71 3 d SP 1
Co2 Co 0.6667 0.54092(4) 0.0833 0.03318(19) Uani 0.29 2 d SP 2
Co3 Co 0.3333 0.6667 0.039749(14) 0.0263(2) Uani 0.29 3 d SP 2
Co1 Co 0.6667 0.3333 0.039643(15) 0.0336(2) Uani 0.29 3 d SP 2
N1 N 0.5521(3) 0.5872(3) 0.07558(6) 0.0340(7) Uani 1 1 d . .
C6 C 0.5744(3) 0.6146(3) 0.00481(7) 0.0268(8) Uani 1 1 d . .
O1 O 0.7100(3) 0.4831(2) 0.05215(6) 0.0469(7) Uani 1 1 d D .
N2 N 0.5389(3) 0.6484(3) 0.09576(6) 0.0412(8) Uani 1 1 d . .
N4 N 0.4582(2) 0.6593(3) 0.05846(6) 0.0305(7) Uani 1 1 d . .
C7 C 0.5005(3) 0.5476(3) 0.02552(7) 0.0252(8) Uani 1 1 d . .
C5 C 0.5736(3) 0.5652(3) -0.02148(7) 0.0266(8) Uani 1 1 d . .
C3 C 0.7227(3) 0.7415(3) -0.03789(8) 0.0404(10) Uani 1 1 d . .
H3 H 0.7734 0.7837 -0.0516 0.048 Uiso 1 1 calc R .
C4 C 0.6514(3) 0.6326(3) -0.04231(8) 0.0343(9) Uani 1 1 d . .
H4 H 0.6531 0.6012 -0.0592 0.041 Uiso 1 1 calc R .
N3 N 0.4819(3) 0.6903(3) 0.08565(6) 0.0399(8) Uani 1 1 d . .
C2 C 0.7200(3) 0.7910(3) -0.01229(8) 0.0394(10) Uani 1 1 d . .
H2 H 0.7672 0.8662 -0.0096 0.047 Uiso 1 1 calc R .
C8 C 0.5033(3) 0.5970(3) 0.05307(7) 0.0267(8) Uani 1 1 d . .
C1 C 0.6494(3) 0.7298(3) 0.00817(8) 0.0354(9) Uani 1 1 d . .
H1 H 0.6497 0.7637 0.0249 0.043 Uiso 1 1 calc R .
O1W O 0.3333 0.6667 0.1400(3) 0.115(6) Uani 0.50 3 d SP .
O2 O 0.676(8) 0.3654(16) -0.00036(12) 0.033(3) Uani 0.33 1 d PD .
H2A H 0.6827 0.4289 -0.0004 0.039 Uiso 0.33 1 d PRD .
H1A H 0.753(4) 0.537(3) 0.0422(10) 0.10(2) Uiso 1 1 d D .

loop_
_atom_site_aniso_label
_atom_site_aniso_U_11
_atom_site_aniso_U_22
_atom_site_aniso_U_33
_atom_site_aniso_U_23
_atom_site_aniso_U_13
_atom_site_aniso_U_12
Zn2 0.0390(4) 0.0301(3) 0.0334(3) -0.00335(15) -0.0067(3) 0.0195(2)
Zn3 0.0266(3) 0.0266(3) 0.0258(4) 0.000 0.000 0.01330(13)
Zn1 0.0355(3) 0.0355(3) 0.0296(4) 0.000 0.000 0.01776(15)
Co2 0.0390(4) 0.0301(3) 0.0334(3) -0.00335(15) -0.0067(3) 0.0195(2)
Co3 0.0266(3) 0.0266(3) 0.0258(4) 0.000 0.000 0.01330(13)
Co1 0.0355(3) 0.0355(3) 0.0296(4) 0.000 0.000 0.01776(15)
N1 0.0371(18) 0.0400(19) 0.0285(16) -0.0070(14) -0.0044(14) 0.0219(16)
C6 0.0275(19) 0.0295(19) 0.0271(18) -0.0031(15) -0.0051(15) 0.0172(16)
O1 0.0543(19) 0.0282(15) 0.0537(18) -0.0085(14) 0.0132(15) 0.0172(14)
N2 0.045(2) 0.053(2) 0.0318(17) -0.0115(16) -0.0085(16) 0.0291(18)
N4 0.0291(16) 0.0350(17) 0.0292(16) -0.0085(13) -0.0041(13) 0.0174(15)
C7 0.0259(18) 0.0282(19) 0.0262(17) -0.0048(15) -0.0052(14) 0.0170(16)
C5 0.0285(19) 0.0295(19) 0.0266(18) 0.0004(15) 0.0000(15) 0.0182(16)
C3 0.038(2) 0.034(2) 0.040(2) 0.0087(18) 0.0078(18) 0.0114(19)
C4 0.038(2) 0.033(2) 0.030(2) -0.0018(16) 0.0014(17) 0.0163(18)
N3 0.0379(19) 0.049(2) 0.0350(18) -0.0147(16) -0.0062(15) 0.0236(17)
C2 0.037(2) 0.026(2) 0.045(2) -0.0033(18) -0.0004(19) 0.0081(17)
C8 0.0254(18) 0.0261(19) 0.0275(18) -0.0019(15) -0.0005(15) 0.0119(16)
C1 0.037(2) 0.032(2) 0.033(2) -0.0080(17) -0.0045(17) 0.0144(18)
O1W 0.136(10) 0.136(10) 0.073(10) 0.000 0.000 0.068(5)
O2 0.052(12) 0.022(10) 0.019(3) -0.003(3) -0.001(7) 0.01(2)

loop_
_atom_type_symbol
_atom_type_description
_atom_type_scat_dispersion_real
_atom_type_scat_dispersion_imag
_atom_type_scat_source
C C 0.0033 0.0016 'International Tables Vol C Tables 4.2.6.8 and 6.1.1.4'
H H 0.0000 0.0000 'International Tables Vol C Tables 4.2.6.8 and 6.1.1.4'
N N 0.0061 0.0033 'International Tables Vol C Tables 4.2.6.8 and 6.1.1.4'
O O 0.0106 0.0060 'International Tables Vol C Tables 4.2.6.8 and 6.1.1.4'
Zn Zn 0.2839 1.4301 'International Tables Vol C Tables 4.2.6.8 and 6.1.1.4'
Co Co 0.3494 0.9721 'International Tables Vol C Tables 4.2.6.8 and 6.1.1.4'

loop_
_geom_angle_atom_site_label_1
_geom_angle_atom_site_label_2
_geom_angle_atom_site_label_3
_geom_angle
_geom_angle_site_symmetry_1
_geom_angle_site_symmetry_3
O1 Zn2 O1 109.90(19) 18_654 .
O1 Zn2 N1 116.82(13) 18_654 18_654
O1 Zn2 N1 111.37(12) . 18_654
O1 Zn2 N1 111.37(12) 18_654 .
O1 Zn2 N1 116.82(13) . .
N1 Zn2 N1 89.52(18) 18_654 .
O2 Zn3 O2 20.6(4) 21 19_665
O2 Zn3 O2 20.6(4) 21 20_565
O2 Zn3 O2 20.6(4) 19_665 20_565
O2 Zn3 N4 108(2) 21 2_665
O2 Zn3 N4 128.0(10) 19_665 2_665
O2 Zn3 N4 113(3) 20_565 2_665
O2 Zn3 N4 113(3) 21 3_565
O2 Zn3 N4 108(2) 19_665 3_565
O2 Zn3 N4 128.0(10) 20_565 3_565
N4 Zn3 N4 101.61(10) 2_665 3_565
O2 Zn3 N4 128.0(10) 21 .
O2 Zn3 N4 113(3) 19_665 .
O2 Zn3 N4 108(2) 20_565 .
N4 Zn3 N4 101.61(10) 2_665 .
N4 Zn3 N4 101.61(10) 3_565 .
O2 Zn1 O2 20.3(4) 3_665 2_655
O2 Zn1 O2 20.3(4) 3_665 .
O2 Zn1 O2 20.3(4) 2_655 .
O2 Zn1 O1 96.1(3) 3_665 3_665
O2 Zn1 O1 113(3) 2_655 3_665
O2 Zn1 O1 113(3) . 3_665
O2 Zn1 O1 113(3) 3_665 2_655
O2 Zn1 O1 96.1(3) 2_655 2_655
O2 Zn1 O1 113(3) . 2_655
O1 Zn1 O1 111.07(9) 3_665 2_655
O2 Zn1 O1 113(3) 3_665 .
O2 Zn1 O1 113(3) 2_655 .
O2 Zn1 O1 96.1(3) . .
O1 Zn1 O1 111.07(9) 3_665 .
O1 Zn1 O1 111.07(9) 2_655 .
C8 N1 N2 106.0(3) . .
C8 N1 Zn2 135.3(2) . .
N2 N1 Zn2 116.4(2) . .
C7 C6 C1 123.7(3) . .
C7 C6 C5 118.4(3) . .
C1 C6 C5 117.9(3) . .
Zn2 O1 Zn1 133.52(17) . .
Zn2 O1 H1A 107(4) . .
Zn1 O1 H1A 119(4) . .
N3 N2 N1 108.9(3) . .
C8 N4 N3 106.0(3) . .
C8 N4 Zn3 130.8(2) . .
N3 N4 Zn3 119.4(2) . .
C6 C7 C5 122.5(3) . 19_665
C6 C7 C8 118.8(3) . .
C5 C7 C8 118.7(3) 19_665 .
C7 C5 C4 122.4(3) 19_665 .
C7 C5 C6 119.1(3) 19_665 .
C4 C5 C6 118.4(3) . .
C4 C3 C2 119.9(4) . .
C4 C3 H3 120.1 . .
C2 C3 H3 120.1 . .
C3 C4 C5 121.4(3) . .
C3 C4 H4 119.3 . .
C5 C4 H4 119.3 . .
N2 N3 N4 108.7(3) . .
C1 C2 C3 120.6(4) . .
C1 C2 H2 119.7 . .
C3 C2 H2 119.7 . .
N1 C8 N4 110.3(3) . .
N1 C8 C7 125.1(3) . .
N4 C8 C7 124.6(3) . .
C2 C1 C6 121.7(4) . .
C2 C1 H1 119.1 . .
C6 C1 H1 119.2 . .
O2 O2 O2 60.000(17) 2_655 3_665
O2 O2 Co3 79.7(2) 2_655 19_665
O2 O2 Co3 79.7(2) 3_665 19_665
O2 O2 Zn3 79.7(2) 2_655 19_665
O2 O2 Zn3 79.7(2) 3_665 19_665
Co3 O2 Zn3 0.000(8) 19_665 19_665
O2 O2 Zn1 79.85(19) 2_655 .
O2 O2 Zn1 79.9(2) 3_665 .
Co3 O2 Zn1 156.3(5) 19_665 .
Zn3 O2 Zn1 156.3(5) 19_665 .
O2 O2 H2A 138.3 2_655 .
O2 O2 H2A 161.7 3_665 .
Co3 O2 H2A 101.7 19_665 .
Zn3 O2 H2A 101.7 19_665 .
Zn1 O2 H2A 101.5 . .

loop_
_geom_bond_atom_site_label_1
_geom_bond_atom_site_label_2
_geom_bond_distance
_geom_bond_site_symmetry_2
Zn2 O1 1.937(3) 18_654
Zn2 O1 1.937(3) .
Zn2 N1 2.041(3) 18_654
Zn2 N1 2.041(3) .
Zn3 O2 1.931(6) 21
Zn3 O2 1.931(6) 19_665
Zn3 O2 1.931(6) 20_565
Zn3 N4 2.012(3) 2_665
Zn3 N4 2.012(3) 3_565
Zn3 N4 2.012(3) .
Zn1 O2 1.961(6) 3_665
Zn1 O2 1.961(6) 2_655
Zn1 O2 1.961(6) .
Zn1 O1 1.961(3) 3_665
Zn1 O1 1.961(3) 2_655
Zn1 O1 1.961(3) .
N1 C8 1.321(4) .
N1 N2 1.365(4) .
C6 C7 1.402(5) .
C6 C1 1.426(5) .
C6 C5 1.436(5) .
O1 H1A 0.839(10) .
N2 N3 1.296(5) .
N4 C8 1.332(5) .
N4 N3 1.362(4) .
C7 C5 1.402(5) 19_665
C7 C8 1.484(5) .
C5 C7 1.402(5) 19_665
C5 C4 1.430(5) .
C3 C4 1.357(5) .
C3 C2 1.420(5) .
C3 H3 0.9300 .
C4 H4 0.9300 .
C2 C1 1.351(5) .
C2 H2 0.9300 .
C1 H1 0.9300 .
O2 O2 0.691(14) 2_655
O2 O2 0.691(14) 3_665
O2 Co3 1.931(6) 19_665
O2 Zn3 1.931(6) 19_665
O2 H2A 0.8474 .
